data_2200305
loop_
_publ_author_name
'Bruno, Giuseppe'
'Nicol\'o, Francesco'
'Rotondo, Archimede'
'Foti, Francesco'
'Risitano, Francesco'
'Grassi, Giovanni'
'Bilardo, Cristina'

_publ_section_title 9-(4-Methylbenzylidene)-4,8-diphenyl-6-<i>p</i>-tolyl-2-oxa-3,7-diazaspiro[4.4]nona-3,7-dien-1-one
_journal_issue 5
_journal_name_full 'Acta Crystallographica Section E'
_journal_page_first o396
_journal_page_last o398
_journal_paper_doi 10.1107/S1600536801005608
_journal_volume 57
_journal_year 2001
_chemical_formula_iupac 'C33 H26 N2 O2'
_chemical_formula_moiety 'C33 H26 N2 O2'
_chemical_formula_sum 'C33 H26 N2 O2'
_chemical_formula_weight 482.56
_chemical_name_systematic
;
9-(4-Methyl-benzylidene)-4,8-diphenyl-6-p-tolyl-2-oxa-
3,7-diazaspiro[4.4]nona-3,7-dien-1-one
;
_space_group_IT_number 14
_symmetry_cell_setting monoclinic
_symmetry_space_group_name_Hall '-P 2ybc'
_symmetry_space_group_name_H-M 'P 1 21/c 1'
_cell_angle_alpha 90.00
_cell_angle_beta 97.143(12)
_cell_angle_gamma 90.00
_cell_formula_units_Z 4
_cell_length_a 10.909(3)
_cell_length_b 18.502(7)
_cell_length_c 13.092(4)
_cell_measurement_reflns_used 28
_cell_measurement_temperature 298(2)
_cell_measurement_theta_max 12.48
_cell_measurement_theta_min 2.17
_cell_volume 2622.0(15)
_computing_cell_refinement XSCANS
_computing_data_collection 'XSCANS (Siemens, 1999)'
_computing_data_reduction 'SHELXTL-Plus (Sheldrick, 1990)'
_computing_molecular_graphics 'XPW (Siemens, 1996)'
_computing_publication_material 'PARST97 (Nardelli, 1995) and SHELXL97'
_computing_structure_refinement 'SHELXL97 (Sheldrick, 1997)'
_computing_structure_solution 'SIR92 (Altomare, 1994)'
_diffrn_ambient_temperature 298(2)
_diffrn_measured_fraction_theta_full .000
_diffrn_measured_fraction_theta_max .998
_diffrn_measurement_device_type 'Siemens P4'
_diffrn_measurement_method \w
_diffrn_radiation_monochromator graphite
_diffrn_radiation_source 'fine-focus sealed tube'
_diffrn_radiation_type MoK\a
_diffrn_radiation_wavelength .71073
_diffrn_reflns_av_R_equivalents .0321
_diffrn_reflns_av_sigmaI/netI .0770
_diffrn_reflns_limit_h_max 12
_diffrn_reflns_limit_h_min -1
_diffrn_reflns_limit_k_max 21
_diffrn_reflns_limit_k_min -1
_diffrn_reflns_limit_l_max 15
_diffrn_reflns_limit_l_min -15
_diffrn_reflns_number 5738
_diffrn_reflns_theta_full .50
_diffrn_reflns_theta_max 25.03
_diffrn_reflns_theta_min 1.88
_diffrn_standards_decay_% 0
_diffrn_standards_interval_count 97
_diffrn_standards_number 3
_exptl_absorpt_coefficient_mu .076
_exptl_absorpt_correction_type none
_exptl_crystal_colour colourless
_exptl_crystal_density_diffrn 1.222
_exptl_crystal_density_method 'not measured'
_exptl_crystal_description prism
_exptl_crystal_F_000 1016
_exptl_crystal_size_max .46
_exptl_crystal_size_mid .27
_exptl_crystal_size_min .22
_refine_diff_density_max .209
_refine_diff_density_min -.203
_refine_ls_extinction_coef .0063(6)
_refine_ls_extinction_method SHELXL97
_refine_ls_goodness_of_fit_ref 1.144
_refine_ls_hydrogen_treatment mixed
_refine_ls_matrix_type full
_refine_ls_number_parameters 335
_refine_ls_number_reflns 4602
_refine_ls_number_restraints 0
_refine_ls_restrained_S_all 1.144
_refine_ls_R_factor_all .1629
_refine_ls_R_factor_gt .0493
_refine_ls_shift/su_max <0.001
_refine_ls_shift/su_mean .000
_refine_ls_structure_factor_coef Fsqd
_refine_ls_weighting_details 'calc w = 1/[\s^2^(Fo^2^)+(0.0278P)^2^] where P = (Fo^2^+2Fc^2^)/3'
_refine_ls_weighting_scheme calc
_refine_ls_wR_factor_ref .1260
_reflns_number_gt 1712
_reflns_number_total 4602
_reflns_threshold_expression I>2\s(I)
_cod_data_source_file na6057.cif
_cod_data_source_block I
_cod_depositor_comments
;
The following automatic conversions were performed:
'_symmetry_cell_setting' value 'Monoclinic' changed to 'monoclinic'
according to '/home/saulius/struct/CIF-dictionaries/cif_core.dic'
dictionary named 'cif_core.dic' version 2.4.1 from 2010-06-29.

Automatic conversion script
Id: cif_fix_enum 1527 2010-12-29 10:47:43Z saulius 

The following automatic conversions were performed:

'_symmetry_cell_setting' value 'Monoclinic' changed to 'monoclinic'
according to /home/saulius/struct/CIF-dictionaries/cif_core.dic
dictionary named 'cif_core.dic' version 2.4.1 from 2010-06-29.

Automatic conversion script
Id: cif_fix_values 1715 2011-07-08 13:25:40Z adriana 
;
_cod_original_cell_volume 2621.9(15)
_cod_original_sg_symbol_H-M 'P 21/c'
_cod_database_code 2200305
_cod_database_fobs_code 2200305

loop_
_symmetry_equiv_pos_as_xyz
'x, y, z'
'-x, y+1/2, -z+1/2'
'-x, -y, -z'
'x, -y-1/2, z-1/2'

loop_
_atom_site_label
_atom_site_fract_x
_atom_site_fract_y
_atom_site_fract_z
_atom_site_U_iso_or_equiv
_atom_site_adp_type
_atom_site_calc_flag
_atom_site_refinement_flags
_atom_site_occupancy
_atom_site_disorder_assembly
_atom_site_disorder_group
_atom_site_type_symbol
C3 .8696(4) .23869(19) .2732(3) .0657(10) Uani d . 1 . . C
O2 .9447(2) .20392(13) .23488(18) .0828(8) Uani d . 1 . . O
C1 .8783(3) .27669(17) .3770(2) .0542(8) Uani d . 1 . . C
C2 .7621(3) .31989(18) .3618(2) .0568(9) Uani d . 1 . . C
N1 .6886(3) .30278(16) .2801(2) .0752(9) Uani d . 1 . . N
O1 .7530(2) .25016(13) .22350(17) .0810(8) Uani d . 1 . . O
C14 .7272(3) .38018(18) .4265(3) .0585(9) Uani d . 1 . . C
C15 .6598(3) .4372(2) .3791(3) .0773(11) Uani d . 1 . . C
H15 .6331 .4353 .3089 .093 Uiso calc R 1 . . H
C16 .6323(4) .4968(2) .4353(4) .0946(14) Uani d . 1 . . C
H16 .5887 .5352 .4025 .113 Uiso calc R 1 . . H
C17 .6688(4) .4997(2) .5397(4) .0980(14) Uani d . 1 . . C
H17 .6487 .5397 .5774 .118 Uiso calc R 1 . . H
C18 .7351(4) .4437(2) .5881(3) .0891(12) Uani d . 1 . . C
H18 .7592 .4455 .6587 .107 Uiso calc R 1 . . H
C19 .7664(3) .38412(19) .5317(3) .0732(11) Uani d . 1 . . C
H19 .8135 .3469 .5643 .088 Uiso calc R 1 . . H
C4 .8801(3) .21671(17) .4665(2) .0591(9) Uani d . 1 . . C
H4 .8351 .2367 .5203 .071 Uiso calc R 1 . . H
N2 1.0105(3) .20973(15) .5103(2) .0646(8) Uani d . 1 . . N
C5 1.0739(3) .26304(19) .4793(2) .0587(9) Uani d . 1 . . C
C6 1.0018(3) .31331(19) .4075(2) .0563(9) Uani d . 1 . . C
C7 .8206(3) .14485(19) .4336(2) .0609(9) Uani d . 1 . . C
C8 .8888(3) .0855(2) .4104(2) .0710(10) Uani d . 1 . . C
H8 .9743 .0889 .4148 .085 Uiso calc R 1 . . H
C9 .8309(4) .0207(2) .3805(3) .0811(12) Uani d . 1 . . C
H9 .8786 -.0186 .3653 .097 Uiso calc R 1 . . H
C10 .7049(5) .0133(3) .3730(3) .0932(14) Uani d . 1 . . C
C11 .6373(4) .0725(3) .3966(3) .1070(16) Uani d . 1 . . C
H11 .5518 .0687 .3922 .128 Uiso calc R 1 . . H
C12 .6935(4) .1377(2) .4267(3) .0927(13) Uani d . 1 . . C
H12 .6455 .1768 .4424 .111 Uiso calc R 1 . . H
C13 .6431(4) -.0589(2) .3402(3) .143(2) Uani d . 1 . . C
H13A .5552 -.0542 .3379 .171 Uiso calc R 1 . . H
H13B .6724 -.0957 .3890 .171 Uiso calc R 1 . . H
H13C .6631 -.0719 .2733 .171 Uiso calc R 1 . . H
C20 1.2067(3) .27094(17) .5154(3) .0611(9) Uani d . 1 . . C
C21 1.2897(3) .29086(18) .4488(3) .0756(11) Uani d . 1 . . C
H21 1.2612 .3009 .3804 .091 Uiso calc R 1 . . H
C22 1.4142(4) .2960(2) .4825(4) .0928(13) Uani d . 1 . . C
H22 1.4693 .3082 .4365 .111 Uiso calc R 1 . . H
C23 1.4565(4) .2833(2) .5838(4) .1046(16) Uani d . 1 . . C
H23 1.5404 .2877 .6067 .125 Uiso calc R 1 . . H
C24 1.3756(4) .2639(2) .6521(4) .1035(15) Uani d . 1 . . C
H24 1.4048 .2551 .7208 .124 Uiso calc R 1 . . H
C25 1.2506(4) .25749(19) .6180(3) .0821(12) Uani d . 1 . . C
H25 1.1959 .2442 .6638 .099 Uiso calc R 1 . . H
C26 1.0358(3) .38088(18) .3855(2) .0609(9) Uani d . 1 . . C
H26 1.1133 .3954 .4164 .073 Uiso calc R 1 . . H
C27 .9665(3) .43470(19) .3192(3) .0589(9) Uani d . 1 . . C
C28 .9031(3) .41793(18) .2233(3) .0675(10) Uani d . 1 . . C
H28 .9081 .3714 .1974 .081 Uiso calc R 1 . . H
C29 .8324(3) .4695(2) .1655(3) .0721(11) Uani d . 1 . . C
H29 .7890 .4567 .1024 .087 Uiso calc R 1 . . H
C30 .8260(3) .5397(2) .2010(3) .0688(10) Uani d . 1 . . C
C31 .8929(3) .55711(19) .2943(3) .0741(11) Uani d . 1 . . C
H31 .8911 .6043 .3186 .089 Uiso calc R 1 . . H
C32 .9623(3) .50596(19) .3519(3) .0676(10) Uani d . 1 . . C
H32 1.0073 .5194 .4140 .081 Uiso calc R 1 . . H
C33 .7501(4) .5968(2) .1383(3) .1054(14) Uani d . 1 . . C
H33A .7104 .5755 .0759 .127 Uiso calc R 1 . . H
H33B .8033 .6352 .1217 .127 Uiso calc R 1 . . H
H33C .6887 .6156 .1776 .127 Uiso calc R 1 . . H

loop_
_atom_site_aniso_label
_atom_site_aniso_U_11
_atom_site_aniso_U_22
_atom_site_aniso_U_33
_atom_site_aniso_U_12
_atom_site_aniso_U_13
_atom_site_aniso_U_23
C3 .072(3) .063(3) .060(2) -.005(2) .001(2) .005(2)
O2 .097(2) .0794(18) .0742(17) -.0003(16) .0208(16) -.0103(14)
C1 .050(2) .063(2) .0482(19) -.0031(19) -.0004(16) -.0003(17)
C2 .050(2) .063(2) .056(2) -.0063(19) -.0007(18) .0039(19)
N1 .064(2) .085(2) .072(2) -.0039(18) -.0083(17) -.0061(18)
O1 .0822(19) .0867(18) .0686(16) -.0029(16) -.0127(14) -.0155(14)
C14 .045(2) .066(2) .064(2) -.0017(19) .0048(18) .004(2)
C15 .067(3) .083(3) .084(3) .013(2) .019(2) .008(2)
C16 .072(3) .090(4) .125(4) .020(3) .028(3) .015(3)
C17 .077(3) .078(3) .144(5) .007(3) .034(3) -.018(3)
C18 .083(3) .094(3) .093(3) -.008(3) .020(3) -.027(3)
C19 .072(3) .072(3) .074(3) -.001(2) .002(2) -.007(2)
C4 .058(2) .062(2) .057(2) -.001(2) .0095(18) .0007(18)
N2 .060(2) .0633(19) .0672(18) -.0036(17) -.0049(15) .0037(15)
C5 .059(2) .060(2) .056(2) .005(2) .0009(18) -.0042(18)
C6 .054(2) .062(2) .052(2) .000(2) .0038(17) .0001(18)
C7 .057(2) .058(2) .066(2) -.005(2) .0022(19) .0050(19)
C8 .075(3) .069(3) .071(2) -.006(2) .019(2) -.005(2)
C9 .107(4) .066(3) .072(3) -.008(3) .018(3) -.011(2)
C10 .106(4) .084(3) .082(3) -.027(3) -.015(3) .004(3)
C11 .066(3) .100(4) .148(4) -.025(3) -.016(3) .020(3)
C12 .071(3) .073(3) .131(4) -.002(3) .000(3) .015(3)
C13 .189(5) .108(4) .119(4) -.068(4) -.035(3) .000(3)
C20 .056(2) .056(2) .067(2) .0028(19) -.008(2) -.0018(19)
C21 .059(3) .078(3) .086(3) .002(2) -.003(2) -.001(2)
C22 .062(3) .095(3) .119(4) .003(3) .002(3) .007(3)
C23 .058(3) .097(3) .149(5) .003(3) -.025(3) -.002(3)
C24 .082(3) .111(4) .107(4) .000(3) -.029(3) .010(3)
C25 .071(3) .092(3) .078(3) .000(2) -.013(2) .008(2)
C26 .054(2) .068(2) .060(2) -.004(2) .0043(18) .0003(19)
C27 .056(2) .064(2) .057(2) -.005(2) .0061(18) .0035(19)
C28 .080(3) .059(2) .064(2) -.004(2) .012(2) .003(2)
C29 .079(3) .079(3) .058(2) -.003(2) .006(2) .004(2)
C30 .069(3) .067(3) .071(3) .003(2) .011(2) .016(2)
C31 .085(3) .059(2) .080(3) -.002(2) .015(2) .005(2)
C32 .076(3) .063(2) .065(2) -.012(2) .012(2) .002(2)
C33 .107(3) .099(3) .110(3) .023(3) .011(3) .030(3)

loop_
_atom_type_symbol
_atom_type_description
_atom_type_scat_dispersion_real
_atom_type_scat_dispersion_imag
_atom_type_scat_source
C C .0033 .0016 'International Tables Vol C Tables 4.2.6.8 and 6.1.1.4'
H H .0000 .0000 'International Tables Vol C Tables 4.2.6.8 and 6.1.1.4'
N N .0061 .0033 'International Tables Vol C Tables 4.2.6.8 and 6.1.1.4'
O O .0106 .0060 'International Tables Vol C Tables 4.2.6.8 and 6.1.1.4'

loop_
_geom_angle_atom_site_label_1
_geom_angle_atom_site_label_2
_geom_angle_atom_site_label_3
_geom_angle
_geom_angle_publ_flag
O2 C3 O1 121.7(3) yes
O2 C3 C1 130.7(4) yes
O1 C3 C1 107.6(3) ?
C2 C1 C6 120.6(3) yes
C2 C1 C3 99.9(3) yes
C6 C1 C3 113.3(3) yes
C2 C1 C4 113.6(3) yes
C6 C1 C4 100.7(2) ?
C3 C1 C4 108.9(3) yes
N1 C2 C14 118.7(3) ?
N1 C2 C1 114.1(3) ?
C14 C2 C1 127.1(3) ?
C2 N1 O1 107.2(3) ?
C3 O1 N1 109.9(3) ?
C15 C14 C19 118.9(3) ?
C15 C14 C2 118.5(3) ?
C19 C14 C2 122.5(3) ?
C16 C15 C14 120.5(4) ?
C17 C16 C15 120.4(4) ?
C18 C17 C16 119.9(4) ?
C17 C18 C19 120.2(4) ?
C14 C19 C18 120.0(4) ?
N2 C4 C7 113.1(3) ?
N2 C4 C1 105.5(2) ?
C7 C4 C1 115.5(3) ?
C5 N2 C4 109.8(3) ?
N2 C5 C20 121.0(3) ?
N2 C5 C6 114.5(3) ?
C20 C5 C6 124.4(3) ?
C26 C6 C5 125.6(3) ?
C26 C6 C1 128.2(3) ?
C5 C6 C1 105.7(3) ?
C8 C7 C12 118.2(4) ?
C8 C7 C4 122.4(3) ?
C12 C7 C4 119.4(4) ?
C7 C8 C9 120.6(4) ?
C10 C9 C8 121.5(4) ?
C9 C10 C11 117.6(4) ?
C9 C10 C13 120.6(5) ?
C11 C10 C13 121.8(5) ?
C10 C11 C12 121.7(4) ?
C7 C12 C11 120.3(4) ?
C21 C20 C25 118.9(3) ?
C21 C20 C5 121.3(3) ?
C25 C20 C5 119.8(3) ?
C22 C21 C20 120.9(4) ?
C23 C22 C21 119.9(4) ?
C22 C23 C24 120.4(4) ?
C23 C24 C25 119.7(4) ?
C24 C25 C20 120.2(4) ?
C6 C26 C27 128.4(3) yes
C32 C27 C28 117.3(3) ?
C32 C27 C26 119.7(3) ?
C28 C27 C26 123.0(3) ?
C27 C28 C29 121.2(3) ?
C30 C29 C28 120.6(3) ?
C31 C30 C29 118.2(3) ?
C31 C30 C33 120.6(4) ?
C29 C30 C33 121.2(3) ?
C32 C31 C30 121.3(3) ?
C31 C32 C27 121.3(3) ?

loop_
_geom_bond_atom_site_label_1
_geom_bond_atom_site_label_2
_geom_bond_site_symmetry_2
_geom_bond_distance
_geom_bond_publ_flag
C3 O2 . 1.199(4) yes
C3 O1 . 1.372(4) yes
C3 C1 . 1.522(4) yes
C1 C2 . 1.490(4) yes
C1 C6 . 1.517(4) yes
C1 C4 . 1.612(4) yes
C2 N1 . 1.293(3) yes
C2 C14 . 1.479(4) yes
N1 O1 . 1.456(3) yes
C14 C15 . 1.388(4) ?
C14 C19 . 1.392(4) ?
C15 C16 . 1.378(5) ?
C16 C17 . 1.376(5) ?
C17 C18 . 1.373(5) ?
C18 C19 . 1.393(4) ?
C4 N2 . 1.471(4) yes
C4 C7 . 1.518(4) ?
N2 C5 . 1.298(4) yes
C5 C20 . 1.475(4) ?
C5 C6 . 1.477(4) yes
C6 C26 . 1.345(4) yes
C7 C8 . 1.382(4) ?
C7 C12 . 1.384(4) ?
C8 C9 . 1.388(4) ?
C9 C10 . 1.373(5) ?
C10 C11 . 1.377(5) ?
C10 C13 . 1.532(5) ?
C11 C12 . 1.389(5) ?
C20 C21 . 1.382(4) ?
C20 C25 . 1.392(4) ?
C21 C22 . 1.378(5) ?
C22 C23 . 1.369(5) ?
C23 C24 . 1.381(5) ?
C24 C25 . 1.386(5) ?
C26 C27 . 1.468(4) yes
C27 C32 . 1.389(4) ?
C27 C28 . 1.390(4) ?
C28 C29 . 1.390(4) ?
C29 C30 . 1.384(4) ?
C30 C31 . 1.381(4) ?
C30 C33 . 1.517(4) ?
C31 C32 . 1.377(4) ?

loop_
_geom_hbond_atom_site_label_D
_geom_hbond_atom_site_label_H
_geom_hbond_atom_site_label_A
_geom_hbond_site_symmetry_A
_geom_hbond_distance_DH
_geom_hbond_distance_HA
_geom_hbond_distance_DA
_geom_hbond_angle_DHA
_geom_hbond_publ_flag
C8 H8 N2 . .93 2.57 2.886(5) 100 yes
C15 H15 N1 . .93 2.56 2.840(5) 97 yes
C25 H25 N2 . .93 2.74 2.951(5) 94 ?
C31 H31 O2 2_755 .93 2.72 3.290(4) 120 ?

loop_
_geom_torsion_atom_site_label_1
_geom_torsion_atom_site_label_2
_geom_torsion_atom_site_label_3
_geom_torsion_atom_site_label_4
_geom_torsion
_geom_torsion_publ_flag
O2 C3 C1 C2 169.0(4) ?
O1 C3 C1 C2 -11.2(3) ?
O2 C3 C1 C6 39.4(5) ?
O1 C3 C1 C6 -140.7(3) ?
O2 C3 C1 C4 -71.8(5) ?
O1 C3 C1 C4 108.1(3) ?
C6 C1 C2 N1 135.3(3) ?
C3 C1 C2 N1 10.6(4) ?
C4 C1 C2 N1 -105.2(3) ?
C6 C1 C2 C14 -41.9(5) ?
C3 C1 C2 C14 -166.6(3) ?
C4 C1 C2 C14 77.6(4) ?
C14 C2 N1 O1 171.6(3) ?
C1 C2 N1 O1 -5.9(4) ?
O2 C3 O1 N1 -171.3(3) ?
C1 C3 O1 N1 8.8(3) ?
C2 N1 O1 C3 -2.1(3) ?
N1 C2 C14 C15 -32.1(5) yes
C1 C2 C14 C15 145.0(3) ?
N1 C2 C14 C19 152.3(3) ?
C1 C2 C14 C19 -30.6(5) ?
C19 C14 C15 C16 .0(5) ?
C2 C14 C15 C16 -175.7(3) ?
C14 C15 C16 C17 -1.5(6) ?
C15 C16 C17 C18 1.2(6) ?
C16 C17 C18 C19 .6(6) ?
C15 C14 C19 C18 1.7(5) ?
C2 C14 C19 C18 177.3(3) ?
C17 C18 C19 C14 -2.0(6) ?
C2 C1 C4 N2 -148.9(3) ?
C6 C1 C4 N2 -18.7(3) ?
C3 C1 C4 N2 100.7(3) ?
C2 C1 C4 C7 85.4(3) ?
C6 C1 C4 C7 -144.3(3) ?
C3 C1 C4 C7 -25.0(4) ?
C7 C4 N2 C5 140.7(3) ?
C1 C4 N2 C5 13.5(3) ?
C4 N2 C5 C20 177.4(3) ?
C4 N2 C5 C6 -2.2(4) ?
N2 C5 C6 C26 161.9(3) ?
C20 C5 C6 C26 -17.7(5) ?
N2 C5 C6 C1 -10.9(4) ?
C20 C5 C6 C1 169.6(3) ?
C2 C1 C6 C26 -29.6(5) ?
C3 C1 C6 C26 88.5(4) ?
C4 C1 C6 C26 -155.3(3) ?
C2 C1 C6 C5 142.9(3) ?
C3 C1 C6 C5 -99.0(3) ?
C4 C1 C6 C5 17.2(3) ?
N2 C4 C7 C8 -23.0(4) yes
C1 C4 C7 C8 98.7(4) ?
N2 C4 C7 C12 156.7(3) ?
C1 C4 C7 C12 -81.6(4) ?
C12 C7 C8 C9 .3(5) ?
C4 C7 C8 C9 -180.0(3) ?
C7 C8 C9 C10 .0(6) ?
C8 C9 C10 C11 -.2(6) ?
C8 C9 C10 C13 -179.8(3) ?
C9 C10 C11 C12 .1(7) ?
C13 C10 C11 C12 179.7(4) ?
C8 C7 C12 C11 -.4(6) ?
C4 C7 C12 C11 179.9(3) ?
C10 C11 C12 C7 .2(7) ?
N2 C5 C20 C21 138.5(3) ?
C6 C5 C20 C21 -42.0(5) yes
N2 C5 C20 C25 -40.9(5) ?
C6 C5 C20 C25 138.7(3) ?
C25 C20 C21 C22 1.3(5) ?
C5 C20 C21 C22 -178.1(3) ?
C20 C21 C22 C23 -1.8(6) ?
C21 C22 C23 C24 1.2(7) ?
C22 C23 C24 C25 -.1(7) ?
C23 C24 C25 C20 -.3(6) ?
C21 C20 C25 C24 -.2(5) ?
C5 C20 C25 C24 179.1(3) ?
C5 C6 C26 C27 -176.8(3) ?
C1 C6 C26 C27 -5.7(6) ?
C6 C26 C27 C32 135.8(4) ?
C6 C26 C27 C28 -44.1(5) yes
C32 C27 C28 C29 -3.8(5) ?
C26 C27 C28 C29 176.1(3) ?
C27 C28 C29 C30 1.7(5) ?
C28 C29 C30 C31 .9(5) ?
C28 C29 C30 C33 179.5(3) ?
C29 C30 C31 C32 -1.3(5) ?
C33 C30 C31 C32 -179.9(3) ?
C30 C31 C32 C27 -.9(5) ?
C28 C27 C32 C31 3.4(5) ?
C26 C27 C32 C31 -176.5(3) ?
